data_4118634
loop_
_publ_author_name
'Yin Yang'
'Russell P. Hughes'
'Ivan Aprahamian'

_publ_contact_author_address
;Department of Chemistry
Dartmouth College
6128 Burke Laboratory
Hanover, NH 03755
;
_publ_contact_author_email ivan.aprahamian@dartmouth.edu
_publ_contact_author_fax '(603) 646-3946'
_publ_contact_author_name 'Ivan Aprahamian'
_publ_contact_author_phone '(603) 646-9666'
_publ_section_title
;
 Visible Light Switching of a BF2-Coordinated Azo Compound
;
_journal_name_full 'Journal of the American Chemical Society'
_journal_page_first 15221
_journal_page_last 15224
_journal_paper_doi 10.1021/ja306030d
_journal_volume 134
_journal_year 2012
_chemical_formula_moiety 'C17 H11 B F2 N4'
_chemical_formula_sum 'C17 H11 B F2 N4'
_chemical_formula_weight 320.11
_space_group_IT_number 14
_symmetry_cell_setting monoclinic
_symmetry_Int_Tables_number 14
_symmetry_space_group_name_Hall '-P 2ybc'
_symmetry_space_group_name_H-M 'P 1 21/c 1'
_atom_sites_solution_hydrogens geom
_atom_sites_solution_primary direct
_atom_sites_solution_secondary difmap
_audit_creation_method SHELXL-97
_cell_angle_alpha 90.00
_cell_angle_beta 91.338(2)
_cell_angle_gamma 90.00
_cell_formula_units_Z 4
_cell_length_a 4.87280(10)
_cell_length_b 23.4575(6)
_cell_length_c 12.7850(3)
_cell_measurement_reflns_used 3287
_cell_measurement_temperature 173(2)
_cell_measurement_theta_max 66.63
_cell_measurement_theta_min 3.77
_cell_volume 1460.97(6)
_computing_cell_refinement 'APEX2 (BRUKER, V2010.11-3, 2010)'
_computing_data_collection 'COSMO (BRUKER, V1.61, 2009)'
_computing_data_reduction 'SAINT (BRUKER, V7.68A, 2010)'
_computing_molecular_graphics 'SHELXTL (Sheldrick, Acta Cryst. A64 2008, 112-122)'
_computing_publication_material 'SHELXTL (Sheldrick, Acta Cryst. A64 2008, 112-122)'
_computing_structure_refinement 'SHELXL (Sheldrick, Acta Cryst. A64 2008, 112-122)'
_computing_structure_solution 'SHELXS (Sheldrick, Acta Cryst. A64 2008, 112-122)'
_diffrn_ambient_temperature 173(2)
_diffrn_detector_area_resol_mean 836.6
_diffrn_measured_fraction_theta_full 0.966
_diffrn_measured_fraction_theta_max 0.966
_diffrn_measurement_device_type 'Bruker APEX-II CCD'
_diffrn_measurement_method '\w,and/f 0.5 deg'
_diffrn_radiation_monochromator graphite
_diffrn_radiation_probe x-ray
_diffrn_radiation_type CuK\a
_diffrn_radiation_wavelength 1.54178
_diffrn_reflns_av_R_equivalents 0.0682
_diffrn_reflns_av_sigmaI/netI 0.0524
_diffrn_reflns_limit_h_max 5
_diffrn_reflns_limit_h_min -5
_diffrn_reflns_limit_k_max 26
_diffrn_reflns_limit_k_min -28
_diffrn_reflns_limit_l_max 14
_diffrn_reflns_limit_l_min -15
_diffrn_reflns_number 10102
_diffrn_reflns_theta_full 67.47
_diffrn_reflns_theta_max 67.47
_diffrn_reflns_theta_min 3.77
_diffrn_source 'fine-focus sealed tube'
_exptl_absorpt_coefficient_mu 0.894
_exptl_absorpt_correction_T_max 0.9583
_exptl_absorpt_correction_T_min 0.6823
_exptl_absorpt_correction_type multi-scan
_exptl_absorpt_process_details SADABS
_exptl_crystal_colour red
_exptl_crystal_density_diffrn 1.455
_exptl_crystal_description needle_plate
_exptl_crystal_F_000 656
_exptl_crystal_size_max 0.46
_exptl_crystal_size_mid 0.19
_exptl_crystal_size_min 0.05
_refine_diff_density_max 0.170
_refine_diff_density_min -0.199
_refine_diff_density_rms 0.043
_refine_ls_extinction_method none
_refine_ls_goodness_of_fit_ref 1.024
_refine_ls_hydrogen_treatment constr
_refine_ls_matrix_type full
_refine_ls_number_parameters 253
_refine_ls_number_reflns 2540
_refine_ls_number_restraints 0
_refine_ls_restrained_S_all 1.024
_refine_ls_R_factor_all 0.0822
_refine_ls_R_factor_gt 0.0512
_refine_ls_shift/su_max 0.000
_refine_ls_shift/su_mean 0.000
_refine_ls_structure_factor_coef Fsqd
_refine_ls_weighting_details 'calc w=1/[\s^2^(Fo^2^)+(0.0371P)^2^+0.2835P] where P=(Fo^2^+2Fc^2^)/3'
_refine_ls_weighting_scheme calc
_refine_ls_wR_factor_gt 0.0885
_refine_ls_wR_factor_ref 0.1008
_reflns_number_gt 1699
_reflns_number_total 2540
_reflns_threshold_expression >2sigma(I)
_cod_data_source_file ja306030d_si_003.cif
_cod_data_source_block ia6111_0m
_cod_original_sg_symbol_H-M 'P 21/c'
_cod_database_code 4118634

loop_
_symmetry_equiv_pos_as_xyz
'x, y, z'
'-x, y+1/2, -z+1/2'
'-x, -y, -z'
'x, -y-1/2, z-1/2'

loop_
_atom_site_label
_atom_site_type_symbol
_atom_site_fract_x
_atom_site_fract_y
_atom_site_fract_z
_atom_site_U_iso_or_equiv
_atom_site_adp_type
_atom_site_occupancy
_atom_site_symmetry_multiplicity
_atom_site_calc_flag
_atom_site_refinement_flags
_atom_site_disorder_assembly
_atom_site_disorder_group
F1 F 0.5355(3) 0.56238(7) 0.92713(9) 0.0525(4) Uani 1 1 d . . .
F2 F 0.1587(2) 0.59996(6) 0.84487(9) 0.0469(4) Uani 1 1 d . . .
B1 B 0.4063(5) 0.57464(14) 0.83421(18) 0.0402(7) Uani 1 1 d . . .
N1 N 0.3958(3) 0.52020(9) 0.76307(12) 0.0355(5) Uani 1 1 d . . .
N2 N 0.6043(4) 0.61278(9) 0.76038(12) 0.0377(5) Uani 1 1 d . . .
N3 N 0.6682(4) 0.66559(10) 0.76465(14) 0.0480(5) Uani 1 1 d . A .
N4 N 1.0606(5) 0.60825(10) 0.55102(15) 0.0534(6) Uani 1 1 d . . .
C1 C 0.2500(4) 0.47027(11) 0.77974(15) 0.0366(5) Uani 1 1 d . . .
C2 C 0.0569(4) 0.46733(12) 0.85944(16) 0.0425(6) Uani 1 1 d . . .
H2 H 0.0248 0.4994 0.9028 0.051 Uiso 1 1 calc R . .
C3 C -0.0850(5) 0.41739(12) 0.87382(17) 0.0490(7) Uani 1 1 d . . .
H3 H -0.2161 0.4151 0.9275 0.059 Uiso 1 1 calc R . .
C4 C -0.0391(5) 0.37000(12) 0.81054(18) 0.0497(7) Uani 1 1 d . . .
H4 H -0.1379 0.3357 0.8220 0.060 Uiso 1 1 calc R . .
C5 C 0.1469(5) 0.37249(12) 0.73226(18) 0.0472(6) Uani 1 1 d . . .
H5 H 0.1766 0.3400 0.6897 0.057 Uiso 1 1 calc R . .
C6 C 0.2951(4) 0.42313(11) 0.71438(16) 0.0391(6) Uani 1 1 d . . .
C7 C 0.4875(4) 0.42811(11) 0.63364(16) 0.0411(6) Uani 1 1 d . . .
H7 H 0.5203 0.3964 0.5895 0.049 Uiso 1 1 calc R . .
C8 C 0.6262(4) 0.47752(11) 0.61821(15) 0.0390(6) Uani 1 1 d . . .
H8 H 0.7541 0.4807 0.5635 0.047 Uiso 1 1 calc R . .
C9 C 0.5764(4) 0.52415(11) 0.68511(14) 0.0351(5) Uani 1 1 d . . .
C10 C 0.6983(4) 0.57900(11) 0.68240(15) 0.0375(6) Uani 1 1 d . . .
C11 C 0.8956(5) 0.59671(11) 0.61010(16) 0.0392(5) Uani 1 1 d . . .
C12 C 0.5771(5) 0.69670(11) 0.85328(16) 0.0410(6) Uani 1 1 d . . .
C13 C 0.3392(17) 0.7288(4) 0.8475(9) 0.054(2) Uani 0.50 1 d P A 1
H13 H 0.2279 0.7275 0.7855 0.065 Uiso 0.50 1 calc PR A 1
C13B C 0.4335(16) 0.7444(4) 0.8333(7) 0.0390(17) Uani 0.50 1 d P A 2
H13B H 0.3821 0.7540 0.7633 0.047 Uiso 0.50 1 calc PR A 2
C14 C 0.2578(18) 0.7637(4) 0.9314(8) 0.058(2) Uani 0.50 1 d P A 1
H14 H 0.0891 0.7840 0.9287 0.069 Uiso 0.50 1 calc PR A 1
C14B C 0.3620(16) 0.7788(4) 0.9135(7) 0.0466(18) Uani 0.50 1 d P A 2
H14B H 0.2595 0.8123 0.8981 0.056 Uiso 0.50 1 calc PR A 2
C15 C 0.4324(6) 0.76700(12) 1.01700(18) 0.0528(7) Uani 1 1 d . . .
H15 H 0.3796 0.7899 1.0744 0.063 Uiso 1 1 calc R A 1
C16 C 0.6676(19) 0.7403(4) 1.0236(7) 0.077(3) Uani 0.50 1 d P A 1
H16 H 0.7814 0.7443 1.0845 0.093 Uiso 0.50 1 calc PR A 1
C16B C 0.5803(17) 0.7149(3) 1.0348(7) 0.0457(18) Uani 0.50 1 d P A 2
H16B H 0.6338 0.7048 1.1043 0.055 Uiso 0.50 1 calc PR A 2
C17 C 0.7503(16) 0.7066(4) 0.9431(6) 0.073(2) Uani 0.50 1 d P A 1
H17 H 0.9267 0.6893 0.9470 0.087 Uiso 0.50 1 calc PR A 1
C17B C 0.6475(12) 0.6789(2) 0.9529(5) 0.0365(13) Uani 0.50 1 d P A 2
H17B H 0.7380 0.6436 0.9652 0.044 Uiso 0.50 1 calc PR A 2

loop_
_atom_site_aniso_label
_atom_site_aniso_U_11
_atom_site_aniso_U_22
_atom_site_aniso_U_33
_atom_site_aniso_U_23
_atom_site_aniso_U_13
_atom_site_aniso_U_12
F1 0.0390(7) 0.0929(13) 0.0256(6) -0.0014(7) 0.0006(5) 0.0026(8)
F2 0.0310(6) 0.0619(10) 0.0480(8) -0.0154(7) 0.0045(5) 0.0079(7)
B1 0.0275(12) 0.065(2) 0.0281(12) -0.0051(12) 0.0030(9) 0.0062(13)
N1 0.0288(9) 0.0535(14) 0.0243(9) 0.0029(8) 0.0039(7) 0.0077(9)
N2 0.0319(9) 0.0541(14) 0.0271(9) -0.0033(9) -0.0030(7) 0.0091(9)
N3 0.0605(13) 0.0492(14) 0.0345(10) 0.0032(10) 0.0065(9) 0.0141(11)
N4 0.0635(14) 0.0548(15) 0.0428(12) -0.0028(10) 0.0174(10) -0.0047(12)
C1 0.0283(11) 0.0561(16) 0.0253(10) 0.0057(10) -0.0010(8) 0.0073(11)
C2 0.0328(12) 0.0647(18) 0.0301(11) 0.0004(11) 0.0027(9) 0.0075(12)
C3 0.0348(12) 0.079(2) 0.0333(12) 0.0118(13) 0.0054(9) 0.0022(14)
C4 0.0396(13) 0.0646(19) 0.0451(14) 0.0077(13) 0.0016(11) -0.0037(13)
C5 0.0394(13) 0.0604(18) 0.0418(13) -0.0016(12) -0.0003(10) 0.0013(12)
C6 0.0311(11) 0.0562(16) 0.0298(11) 0.0013(10) -0.0021(8) 0.0063(11)
C7 0.0361(12) 0.0573(17) 0.0297(11) -0.0053(10) 0.0007(9) 0.0042(12)
C8 0.0329(11) 0.0600(17) 0.0243(10) -0.0033(10) 0.0042(8) 0.0056(12)
C9 0.0273(11) 0.0559(16) 0.0221(10) 0.0017(9) -0.0008(8) 0.0083(10)
C10 0.0325(11) 0.0560(16) 0.0241(10) -0.0046(10) 0.0015(8) 0.0074(11)
C11 0.0437(13) 0.0456(15) 0.0283(11) -0.0025(10) 0.0024(10) 0.0032(11)
C12 0.0470(13) 0.0425(15) 0.0338(12) 0.0013(10) 0.0047(10) 0.0045(12)
C13 0.041(5) 0.069(7) 0.053(5) -0.009(4) -0.006(3) 0.000(4)
C13B 0.056(5) 0.030(4) 0.031(3) 0.005(2) -0.005(4) 0.001(3)
C14 0.052(5) 0.065(7) 0.055(5) -0.008(4) 0.009(4) 0.016(4)
C14B 0.067(6) 0.034(4) 0.038(4) 0.002(3) 0.005(4) 0.014(4)
C15 0.0701(18) 0.0477(17) 0.0406(13) -0.0075(12) 0.0038(12) 0.0072(14)
C16 0.078(7) 0.107(9) 0.046(4) -0.027(5) -0.020(4) 0.040(6)
C16B 0.058(4) 0.048(4) 0.031(3) 0.003(3) -0.005(3) 0.000(3)
C17 0.070(5) 0.092(6) 0.055(4) -0.022(4) -0.014(4) 0.042(5)
C17B 0.043(3) 0.032(3) 0.035(3) -0.001(2) -0.002(2) -0.002(2)

loop_
_atom_type_symbol
_atom_type_description
_atom_type_scat_dispersion_real
_atom_type_scat_dispersion_imag
_atom_type_scat_source
C C 0.0181 0.0091 'International Tables Vol C Tables 4.2.6.8 and 6.1.1.4'
H H 0.0000 0.0000 'International Tables Vol C Tables 4.2.6.8 and 6.1.1.4'
N N 0.0311 0.0180 'International Tables Vol C Tables 4.2.6.8 and 6.1.1.4'
B B 0.0090 0.0039 'International Tables Vol C Tables 4.2.6.8 and 6.1.1.4'
F F 0.0727 0.0534 'International Tables Vol C Tables 4.2.6.8 and 6.1.1.4'

loop_
_geom_angle_atom_site_label_1
_geom_angle_atom_site_label_2
_geom_angle_atom_site_label_3
_geom_angle
F2 B1 F1 113.54(19)
F2 B1 N1 113.49(19)
F1 B1 N1 110.0(2)
F2 B1 N2 111.0(2)
F1 B1 N2 110.64(18)
N1 B1 N2 97.05(16)
C9 N1 C1 121.1(2)
C9 N1 B1 111.1(2)
C1 N1 B1 127.42(18)
N3 N2 C10 120.6(2)
N3 N2 B1 130.78(19)
C10 N2 B1 108.5(2)
N2 N3 C12 116.7(2)
N1 C1 C2 120.4(2)
N1 C1 C6 118.96(19)
C2 C1 C6 120.6(2)
C3 C2 C1 119.1(2)
C3 C2 H2 120.4
C1 C2 H2 120.4
C2 C3 C4 120.9(2)
C2 C3 H3 119.6
C4 C3 H3 119.6
C5 C4 C3 120.5(3)
C5 C4 H4 119.7
C3 C4 H4 119.7
C4 C5 C6 120.3(3)
C4 C5 H5 119.8
C6 C5 H5 119.8
C1 C6 C5 118.5(2)
C1 C6 C7 118.9(2)
C5 C6 C7 122.5(2)
C8 C7 C6 121.1(2)
C8 C7 H7 119.4
C6 C7 H7 119.4
C7 C8 C9 118.7(2)
C7 C8 H8 120.7
C9 C8 H8 120.7
N1 C9 C8 121.2(2)
N1 C9 C10 111.2(2)
C8 C9 C10 127.6(2)
N2 C10 C11 123.7(2)
N2 C10 C9 111.21(19)
C11 C10 C9 125.1(2)
N4 C11 C10 176.5(3)
C13B C12 C17B 123.2(5)
C13B C12 C13 26.1(4)
C17B C12 C13 113.9(5)
C13B C12 N3 116.5(4)
C17B C12 N3 120.3(3)
C13 C12 N3 120.8(5)
C13B C12 C17 108.3(5)
C17B C12 C17 34.4(3)
C13 C12 C17 115.7(6)
N3 C12 C17 122.2(3)
C12 C13 C14 121.6(9)
C12 C13 H13 119.2
C14 C13 H13 119.2
C12 C13B C14B 119.6(8)
C12 C13B H13B 120.2
C14B C13B H13B 120.2
C15 C14 C13 117.3(8)
C15 C14 H14 121.3
C13 C14 H14 121.3
C13B C14B C15 122.7(7)
C13B C14B H14B 118.6
C15 C14B H14B 118.6
C16 C15 C14 123.4(6)
C16 C15 C14B 110.7(6)
C14 C15 C14B 27.8(3)
C16 C15 C16B 31.2(5)
C14 C15 C16B 112.2(6)
C14B C15 C16B 115.7(5)
C16 C15 H15 118.3
C14 C15 H15 118.3
C14B C15 H15 124.0
C16B C15 H15 120.2
C15 C16 C17 120.2(8)
C15 C16 H16 119.9
C17 C16 H16 119.9
C17B C16B C15 121.6(7)
C17B C16B H16B 119.2
C15 C16B H16B 119.2
C16 C17 C12 121.4(7)
C16 C17 H17 119.3
C12 C17 H17 119.3
C12 C17B C16B 117.1(6)
C12 C17B H17B 121.5
C16B C17B H17B 121.5

loop_
_geom_bond_atom_site_label_1
_geom_bond_atom_site_label_2
_geom_bond_distance
F1 B1 1.362(3)
F2 B1 1.354(3)
B1 N1 1.568(3)
B1 N2 1.632(3)
N1 C9 1.348(3)
N1 C1 1.389(3)
N2 N3 1.278(3)
N2 C10 1.361(3)
N3 C12 1.427(3)
N4 C11 1.148(3)
C1 C2 1.405(3)
C1 C6 1.406(3)
C2 C3 1.375(4)
C2 H2 0.9500
C3 C4 1.396(4)
C3 H3 0.9500
C4 C5 1.367(3)
C4 H4 0.9500
C5 C6 1.412(4)
C5 H5 0.9500
C6 C7 1.415(3)
C7 C8 1.358(3)
C7 H7 0.9500
C8 C9 1.413(3)
C8 H8 0.9500
C9 C10 1.418(3)
C10 C11 1.412(3)
C12 C13B 1.340(10)
C12 C17B 1.376(6)
C12 C13 1.383(10)
C12 C17 1.428(7)
C13 C14 1.413(15)
C13 H13 0.9500
C13B C14B 1.357(13)
C13B H13B 0.9500
C14 C15 1.373(11)
C14 H14 0.9500
C14B C15 1.387(10)
C14B H14B 0.9500
C15 C16 1.307(10)
C15 C16B 1.434(9)
C15 H15 0.9500
C16 C17 1.366(11)
C16 H16 0.9500
C16B C17B 1.390(11)
C16B H16B 0.9500
C17 H17 0.9500
C17B H17B 0.9500

loop_
_geom_torsion_atom_site_label_1
_geom_torsion_atom_site_label_2
_geom_torsion_atom_site_label_3
_geom_torsion_atom_site_label_4
_geom_torsion
F2 B1 N1 C9 125.7(2)
F1 B1 N1 C9 -105.9(2)
N2 B1 N1 C9 9.2(2)
F2 B1 N1 C1 -61.5(3)
F1 B1 N1 C1 67.0(3)
N2 B1 N1 C1 -178.01(17)
F2 B1 N2 N3 50.9(3)
F1 B1 N2 N3 -76.1(3)
N1 B1 N2 N3 169.37(19)
F2 B1 N2 C10 -126.9(2)
F1 B1 N2 C10 106.2(2)
N1 B1 N2 C10 -8.34(19)
C10 N2 N3 C12 -175.53(18)
B1 N2 N3 C12 7.0(3)
C9 N1 C1 C2 -178.21(18)
B1 N1 C1 C2 9.6(3)
C9 N1 C1 C6 0.6(3)
B1 N1 C1 C6 -171.55(19)
N1 C1 C2 C3 179.77(18)
C6 C1 C2 C3 0.9(3)
C1 C2 C3 C4 0.1(3)
C2 C3 C4 C5 -0.5(3)
C3 C4 C5 C6 0.0(3)
N1 C1 C6 C5 179.70(18)
C2 C1 C6 C5 -1.5(3)
N1 C1 C6 C7 -0.1(3)
C2 C1 C6 C7 178.78(19)
C4 C5 C6 C1 1.0(3)
C4 C5 C6 C7 -179.3(2)
C1 C6 C7 C8 -0.5(3)
C5 C6 C7 C8 179.8(2)
C6 C7 C8 C9 0.5(3)
C1 N1 C9 C8 -0.7(3)
B1 N1 C9 C8 172.69(18)
C1 N1 C9 C10 179.42(17)
B1 N1 C9 C10 -7.2(2)
C7 C8 C9 N1 0.1(3)
C7 C8 C9 C10 -180.0(2)
N3 N2 C10 C11 8.3(3)
B1 N2 C10 C11 -173.71(19)
N3 N2 C10 C9 -172.80(18)
B1 N2 C10 C9 5.2(2)
N1 C9 C10 N2 1.1(2)
C8 C9 C10 N2 -178.82(19)
N1 C9 C10 C11 179.97(19)
C8 C9 C10 C11 0.1(3)
N2 C10 C11 N4 149(4)
C9 C10 C11 N4 -29(4)
N2 N3 C12 C13B -126.4(4)
N2 N3 C12 C17B 56.5(4)
N2 N3 C12 C13 -97.0(5)
N2 N3 C12 C17 96.9(5)
C13B C12 C13 C14 -87(2)
C17B C12 C13 C14 30.3(9)
N3 C12 C13 C14 -174.6(6)
C17 C12 C13 C14 -7.7(10)
C17B C12 C13B C14B 3.0(9)
C13 C12 C13B C14B 79.5(18)
N3 C12 C13B C14B -174.0(5)
C17 C12 C13B C14B -31.7(8)
C12 C13 C14 C15 3.7(11)
C12 C13B C14B C15 0.3(10)
C13 C14 C15 C16 0.7(11)
C13 C14 C15 C14B 70.8(14)
C13 C14 C15 C16B -32.4(9)
C13B C14B C15 C16 31.9(10)
C13B C14B C15 C14 -91.0(17)
C13B C14B C15 C16B -1.7(9)
C14 C15 C16 C17 -0.5(13)
C14B C15 C16 C17 -28.5(11)
C16B C15 C16 C17 77.1(14)
C16 C15 C16B C17B -88.0(14)
C14 C15 C16B C17B 30.2(8)
C14B C15 C16B C17B 0.0(8)
C15 C16 C17 C12 -4.0(14)
C13B C12 C17 C16 34.9(10)
C17B C12 C17 C16 -87.5(12)
C13 C12 C17 C16 7.9(11)
N3 C12 C17 C16 174.6(7)
C13B C12 C17B C16B -4.5(7)
C13 C12 C17B C16B -32.5(7)
N3 C12 C17B C16B 172.4(4)
C17 C12 C17B C16B 68.6(8)
C15 C16B C17B C12 3.0(8)
